data_1511257
loop_
_publ_author_name
'Potel, M.'
'Godart, C.'
'Salamakha, P.'
'Noel, H.'
'Mazumdar, C.'
'Sologub, O.L.'
'Alleno, E.'

_publ_section_title
;
 Nd Ni4 B, new structure type of the ternary intermetallic borides
;
_journal_name_full 'Journal of Alloys Compd.'
_journal_page_first 190
_journal_page_last 195
_journal_paper_doi 10.1016/S0925-8388(02)01086-1
_journal_volume 351
_journal_year 2003
_chemical_formula_sum 'B Nd Ni4'
_chemical_name_systematic 'Nd Ni4 B'
_space_group_IT_number 74
_symmetry_space_group_name_Hall '-I 2b 2'
_symmetry_space_group_name_H-M 'I m m a'
_cell_angle_alpha 90
_cell_angle_beta 90
_cell_angle_gamma 90
_cell_formula_units_Z 12
_cell_length_a 5.057
_cell_length_b 6.98
_cell_length_c 26.271
_cell_volume 927.310
_citation_journal_id_ASTM JALCEU
_cod_data_source_file boron0-1_378.cif
_cod_data_source_block B1Nd1Ni4
_cod_original_cell_volume 927.3101
_cod_original_formula_sum 'B1 Nd1 Ni4'
_cod_database_code 1511257

loop_
_symmetry_equiv_pos_as_xyz
x,y,z
-x,-y+1/2,z
x,-y,-z
-x,y+1/2,-z
-x,-y,-z
x,y-1/2,-z
-x,y,z
x,-y-1/2,z
x+1/2,y+1/2,z+1/2
-x+1/2,-y+1,z+1/2
x+1/2,-y+1/2,-z+1/2
-x+1/2,y+1,-z+1/2
-x+1/2,-y+1/2,-z+1/2
x+1/2,y,-z+1/2
-x+1/2,y+1/2,z+1/2
x+1/2,-y,z+1/2

loop_
_atom_site_label
_atom_site_type_symbol
_atom_site_fract_x
_atom_site_fract_y
_atom_site_fract_z
_atom_site_occupancy
_atom_site_U_iso_or_equiv
Ni5 Ni 0 0.25 0.72158 1 0.0
Nd2 Nd 0 0.25 0.50745 1 0.0
Ni6 Ni 0 0.25 0.93634 1 0.0
Ni3 Ni 0.25 0.04299 0.25 1 0.0
B2 B 0 0.25 0.27874 1 0.0
B1 B 0 0.25 0.04803 1 0.0
Nd3 Nd 0 0.25 0.83126 1 0.0
Nd1 Nd 0 0.25 0.16541 1 0.0
Ni7 Ni 0 0 0 1 0.0
B3 B 0 0.25 0.38945 1 0.0
Ni1 Ni 0.25041 0.04919 0.0816 1 0.0
Ni4 Ni 0 0.25 0.61361 1 0.0
Ni2 Ni 0 0.04637 0.33354 1 0.0
